data_4068758
loop_
_publ_author_name
'Uddin, Md. Nazim'
'Mottalib, M. Abdul'
'Begum, Noorjahan'
'Ghosh, Shishir'
'Raha, Arun K.'
'Haworth, Daniel T.'
'Lindeman, Sergey V.'
'Siddiquee, Tasneem A.'
'Bennett, Dennis W.'
'Hogarth, Graeme'
'Nordlander, Ebbe'
'Kabir, Shariff E.'

_publ_section_title
;
 Carbon&#x2212;Phosphorus Bond Activation of Tri(2-thienyl)phosphine at
 Dirhenium and Dimanganese Centers
;
_journal_issue 5
_journal_name_full Organometallics
_journal_page_first 1514
_journal_paper_doi 10.1021/om801075p
_journal_volume 28
_journal_year 2009
_chemical_formula_sum 'C27 H19 O3 P2 Re S6'
_chemical_formula_weight 831.92
_chemical_name_systematic
; 
 ? 
;
_space_group_IT_number 5
_symmetry_space_group_name_Hall 'C 2y'
_symmetry_space_group_name_H-M 'C 1 2 1'
_atom_sites_solution_hydrogens geom
_atom_sites_solution_primary direct
_atom_sites_solution_secondary difmap
_audit_creation_method SHELXL-97
_cell_angle_alpha 90.00
_cell_angle_beta 100.8680(10)
_cell_angle_gamma 90.00
_cell_formula_units_Z 2
_cell_length_a 16.9421(12)
_cell_length_b 9.1677(6)
_cell_length_c 10.0865(7)
_cell_measurement_temperature 293(2)
_cell_volume 1538.54(18)
_computing_structure_refinement 'SHELXL-97 (Sheldrick, 1997)'
_computing_structure_solution 'SHELXS-97 (Sheldrick, 1990)'
_diffrn_ambient_temperature 293(2)
_diffrn_measured_fraction_theta_full 0.996
_diffrn_measured_fraction_theta_max 0.958
_diffrn_radiation_monochromator graphite
_diffrn_radiation_source 'fine-focus sealed tube'
_diffrn_radiation_type MoK\a
_diffrn_radiation_wavelength 0.71073
_diffrn_reflns_av_R_equivalents 0.0129
_diffrn_reflns_av_sigmaI/netI 0.0211
_diffrn_reflns_limit_h_max 22
_diffrn_reflns_limit_h_min -22
_diffrn_reflns_limit_k_max 11
_diffrn_reflns_limit_k_min -11
_diffrn_reflns_limit_l_max 13
_diffrn_reflns_limit_l_min -12
_diffrn_reflns_number 6795
_diffrn_reflns_theta_full 26.00
_diffrn_reflns_theta_max 28.26
_diffrn_reflns_theta_min 2.06
_exptl_absorpt_coefficient_mu 4.489
_exptl_absorpt_correction_T_max 0.5845
_exptl_absorpt_correction_T_min 0.1760
_exptl_crystal_density_diffrn 1.796
_exptl_crystal_density_method 'not measured'
_exptl_crystal_F_000 812
_exptl_crystal_size_max 0.59
_exptl_crystal_size_mid 0.37
_exptl_crystal_size_min 0.13
_refine_diff_density_max 1.389
_refine_diff_density_min -1.567
_refine_diff_density_rms 0.178
_refine_ls_abs_structure_details 'Flack H D (1983), Acta Cryst. A39, 876-881'
_refine_ls_abs_structure_Flack 0.00
_refine_ls_extinction_method none
_refine_ls_goodness_of_fit_ref 1.094
_refine_ls_hydrogen_treatment mixed
_refine_ls_matrix_type full
_refine_ls_number_parameters 169
_refine_ls_number_reflns 3443
_refine_ls_number_restraints 2
_refine_ls_restrained_S_all 1.094
_refine_ls_R_factor_all 0.0413
_refine_ls_R_factor_gt 0.0412
_refine_ls_shift/su_max 0.000
_refine_ls_shift/su_mean 0.000
_refine_ls_structure_factor_coef Fsqd
_refine_ls_weighting_details 'calc w=1/[\s^2^(Fo^2^)+(0.0868P)^2^+3.7497P] where P=(Fo^2^+2Fc^2^)/3'
_refine_ls_weighting_scheme calc
_refine_ls_wR_factor_gt 0.1132
_refine_ls_wR_factor_ref 0.1133
_reflns_number_gt 3438
_reflns_number_total 3443
_reflns_threshold_expression >2sigma(I)
_cod_data_source_file om801075p_si_006.cif
_cod_data_source_block str0081
_cod_database_code 4068758

loop_
_symmetry_equiv_pos_as_xyz
'x, y, z'
'-x, y, -z'
'x+1/2, y+1/2, z'
'-x+1/2, y+1/2, -z'

loop_
_atom_site_label
_atom_site_type_symbol
_atom_site_fract_x
_atom_site_fract_y
_atom_site_fract_z
_atom_site_U_iso_or_equiv
_atom_site_adp_type
_atom_site_occupancy
_atom_site_symmetry_multiplicity
_atom_site_calc_flag
_atom_site_refinement_flags
Re1 Re 0.5000 0.0808 0.5000 0.03691(12) Uani 1 2 d SD
P1 P 0.59931(10) 0.0763(13) 0.69970(17) 0.0689(8) Uani 1 1 d .
S1 S 0.5702(2) -0.2790(3) 0.6844(3) 0.0654(6) Uani 1 1 d .
S2 S 0.7358(3) -0.0671(6) 0.6255(5) 0.1053(16) Uani 1 1 d .
S3 S 0.50987(15) 0.2376(3) 0.8758(3) 0.0607(6) Uani 1 1 d .
C1 C 0.6042(4) -0.1317(8) 0.7771(7) 0.0358(13) Uani 1 1 d .
C2 C 0.6431(4) -0.1595(9) 0.9246(10) 0.047(2) Uani 1 1 d .
H2A H 0.6643 -0.0935 0.9920 0.056 Uiso 1 1 calc R
C3 C 0.6380(8) -0.3170(14) 0.9303(14) 0.074(3) Uani 1 1 d .
H3 H 0.6578 -0.3660 1.0103 0.089 Uiso 1 1 calc R
C4 C 0.6039(8) -0.3932(15) 0.8177(11) 0.070(4) Uani 1 1 d .
H4 H 0.5995 -0.4943 0.8138 0.083 Uiso 1 1 calc R
C5 C 0.7022(4) 0.071(3) 0.6770(6) 0.0402(19) Uani 1 1 d .
C6 C 0.7715(4) 0.2154(11) 0.7046(7) 0.0422(18) Uani 1 1 d .
H6A H 0.7712 0.3085 0.7411 0.051 Uiso 1 1 calc R
C7 C 0.8360(7) 0.1211(13) 0.6409(12) 0.064(3) Uiso 1 1 d .
H7 H 0.8815 0.1637 0.6179 0.077 Uiso 1 1 calc R
C8 C 0.8212(10) -0.0149(19) 0.6239(17) 0.080(4) Uiso 1 1 d .
H8A H 0.8612 -0.0801 0.6109 0.096 Uiso 1 1 calc R
C9 C 0.5979(5) 0.1681(7) 0.8422(8) 0.0365(13) Uani 1 1 d .
C10 C 0.6628(6) 0.2078(11) 0.9463(9) 0.0503(19) Uani 1 1 d .
H10 H 0.7162 0.1828 0.9485 0.060 Uiso 1 1 calc R
C11 C 0.6345(7) 0.2917(12) 1.0475(9) 0.059(2) Uani 1 1 d .
H11 H 0.6687 0.3273 1.1238 0.071 Uiso 1 1 calc R
C12 C 0.5576(8) 0.3144(13) 1.0246(12) 0.067(3) Uani 1 1 d .
C13 C 0.5869(5) 0.0579(15) 0.3911(8) 0.050(4) Uani 1 1 d .
C14 C 0.5000 0.2987(16) 0.5000 0.043(3) Uani 1 2 d S
H1 H 0.5000 -0.106(10) 0.5000 0.050 Uiso 1 2 d SD
O1 O 0.6376(5) 0.0478(15) 0.3316(8) 0.085(5) Uani 1 1 d .
O2 O 0.5000 0.4120(11) 0.5000 0.059(2) Uani 1 2 d S

loop_
_atom_site_aniso_label
_atom_site_aniso_U_11
_atom_site_aniso_U_22
_atom_site_aniso_U_33
_atom_site_aniso_U_23
_atom_site_aniso_U_13
_atom_site_aniso_U_12
Re1 0.04277(17) 0.03095(16) 0.03039(16) 0.000 -0.01000(10) 0.000
P1 0.0312(6) 0.147(3) 0.0253(7) 0.001(4) -0.0039(5) -0.002(4)
S1 0.0887(18) 0.0413(11) 0.0626(15) 0.0037(10) 0.0050(13) -0.0012(11)
S2 0.118(3) 0.106(3) 0.106(3) 0.015(3) 0.053(3) 0.050(3)
S3 0.0512(11) 0.0635(15) 0.0663(15) -0.0148(12) 0.0086(11) -0.0053(10)
C1 0.045(3) 0.029(3) 0.031(3) 0.010(2) 0.002(3) 0.003(3)
C2 0.034(3) 0.032(4) 0.075(6) 0.025(4) 0.009(3) 0.007(3)
C3 0.077(7) 0.061(6) 0.077(8) 0.034(6) -0.007(6) 0.008(5)
C4 0.092(7) 0.058(12) 0.056(5) 0.017(5) 0.007(5) 0.009(5)
C5 0.042(3) 0.047(6) 0.030(2) 0.004(5) 0.003(2) -0.004(6)
C6 0.025(3) 0.074(6) 0.025(3) 0.009(3) -0.004(2) 0.008(3)
C9 0.046(3) 0.025(3) 0.035(3) -0.002(2) 0.001(3) -0.005(2)
C10 0.056(4) 0.053(6) 0.036(4) -0.009(3) -0.006(3) -0.007(4)
C11 0.081(6) 0.063(6) 0.032(4) -0.011(4) 0.007(4) -0.023(5)
C12 0.090(7) 0.063(6) 0.056(6) -0.017(5) 0.037(6) -0.029(6)
C13 0.055(4) 0.055(11) 0.035(3) -0.004(4) -0.007(3) 0.018(5)
C14 0.041(5) 0.067(9) 0.019(4) 0.000 0.003(4) 0.000
O1 0.072(4) 0.125(14) 0.056(4) -0.008(5) 0.009(3) 0.037(6)
O2 0.056(5) 0.047(6) 0.076(7) 0.000 0.021(5) 0.000

loop_
_atom_type_symbol
_atom_type_description
_atom_type_scat_dispersion_real
_atom_type_scat_dispersion_imag
_atom_type_scat_source
C C 0.0033 0.0016 'International Tables Vol C Tables 4.2.6.8 and 6.1.1.4'
H H 0.0000 0.0000 'International Tables Vol C Tables 4.2.6.8 and 6.1.1.4'
O O 0.0106 0.0060 'International Tables Vol C Tables 4.2.6.8 and 6.1.1.4'
P P 0.1023 0.0942 'International Tables Vol C Tables 4.2.6.8 and 6.1.1.4'
S S 0.1246 0.1234 'International Tables Vol C Tables 4.2.6.8 and 6.1.1.4'
Re Re -1.0185 7.2310 'International Tables Vol C Tables 4.2.6.8 and 6.1.1.4'

loop_
_geom_angle_atom_site_label_1
_geom_angle_atom_site_label_2
_geom_angle_atom_site_label_3
_geom_angle
_geom_angle_site_symmetry_1
_geom_angle_site_symmetry_3
C14 Re1 C13 96.0(4) . .
C14 Re1 C13 96.0(4) . 2_656
C13 Re1 C13 168.0(8) . 2_656
C14 Re1 P1 91.0(3) . 2_656
C13 Re1 P1 90.5(2) . 2_656
C13 Re1 P1 89.3(2) 2_656 2_656
C14 Re1 P1 91.0(3) . .
C13 Re1 P1 89.3(2) . .
C13 Re1 P1 90.5(2) 2_656 .
P1 Re1 P1 178.0(6) 2_656 .
C9 P1 C5 107.1(6) . .
C9 P1 C1 98.4(4) . .
C5 P1 C1 93.0(8) . .
C9 P1 Re1 126.9(5) . .
C5 P1 Re1 116.2(2) . .
C1 P1 Re1 108.1(4) . .
C1 S1 C4 91.5(5) . .
C5 S2 C8 99.2(9) . .
C9 S3 C12 92.3(5) . .
C9 S3 C12 157.4(5) . 2_657
C12 S3 C12 66.2(8) . 2_657
C2 C1 S1 116.5(5) . .
C2 C1 P1 120.2(6) . .
S1 C1 P1 123.3(4) . .
C3 C2 C1 100.8(9) . .
C4 C3 C2 119.8(11) . .
C3 C4 S1 111.4(10) . .
S2 C5 C6 113.5(5) . .
S2 C5 P1 120.0(12) . .
C6 C5 P1 126.5(13) . .
C7 C6 C5 91.0(8) . .
C8 C7 C6 116.4(12) . .
C7 C8 S2 117.8(14) . .
C10 C9 P1 129.2(6) . .
C10 C9 S3 109.9(6) . .
P1 C9 S3 120.8(5) . .
C9 C10 C11 110.5(9) . .
C12 C11 C10 114.7(9) . .
C11 C12 S3 112.5(8) . .
C11 C12 S3 124.0(10) . 2_657
S3 C12 S3 94.8(6) . 2_657
C11 C12 C12 169.8(8) . 2_657
S3 C12 C12 59.1(7) . 2_657
S3 C12 C12 54.8(4) 2_657 2_657
O1 C13 Re1 178.0(11) . .
O2 C14 Re1 180.000(2) . .

loop_
_geom_bond_atom_site_label_1
_geom_bond_atom_site_label_2
_geom_bond_distance
_geom_bond_site_symmetry_2
Re1 C14 1.998(14) .
Re1 C13 2.007(9) .
Re1 C13 2.007(9) 2_656
Re1 P1 2.3690(17) 2_656
Re1 P1 2.3690(17) .
P1 C9 1.670(10) .
P1 C5 1.800(7) .
P1 C1 2.056(13) .
S1 C1 1.682(8) .
S1 C4 1.715(12) .
S2 C5 1.52(2) .
S2 C8 1.527(17) .
S3 C9 1.713(8) .
S3 C12 1.716(12) .
S3 C12 1.802(10) 2_657
C1 C2 1.530(12) .
C2 C3 1.448(14) .
C3 C4 1.37(2) .
C5 C6 1.76(2) .
C6 C7 1.619(13) .
C7 C8 1.28(2) .
C9 C10 1.417(11) .
C10 C11 1.431(13) .
C11 C12 1.296(18) .
C12 S3 1.802(10) 2_657
C12 C12 1.92(3) 2_657
C13 O1 1.141(12) .
C14 O2 1.038(17) .

loop_
_geom_torsion_atom_site_label_1
_geom_torsion_atom_site_label_2
_geom_torsion_atom_site_label_3
_geom_torsion_atom_site_label_4
_geom_torsion
_geom_torsion_site_symmetry_1
_geom_torsion_site_symmetry_4
C14 Re1 P1 C9 50.0(7) . .
C13 Re1 P1 C9 146.0(8) . .
C13 Re1 P1 C9 -46.1(8) 2_656 .
P1 Re1 P1 C9 -130.0(7) 2_656 .
C14 Re1 P1 C5 -91.2(10) . .
C13 Re1 P1 C5 4.8(11) . .
C13 Re1 P1 C5 172.8(11) 2_656 .
P1 Re1 P1 C5 88.8(10) 2_656 .
C14 Re1 P1 C1 165.9(2) . .
C13 Re1 P1 C1 -98.1(5) . .
C13 Re1 P1 C1 69.9(5) 2_656 .
P1 Re1 P1 C1 -14.1(3) 2_656 .
C4 S1 C1 C2 -2.0(7) . .
C4 S1 C1 P1 175.7(6) . .
C9 P1 C1 C2 -28.3(6) . .
C5 P1 C1 C2 79.5(7) . .
Re1 P1 C1 C2 -161.7(5) . .
C9 P1 C1 S1 154.1(5) . .
C5 P1 C1 S1 -98.1(6) . .
Re1 P1 C1 S1 20.7(5) . .
S1 C1 C2 C3 1.6(9) . .
P1 C1 C2 C3 -176.2(7) . .
C1 C2 C3 C4 -0.2(14) . .
C2 C3 C4 S1 -1.2(16) . .
C1 S1 C4 C3 1.8(10) . .
C8 S2 C5 C6 1.2(10) . .
C8 S2 C5 P1 179.7(8) . .
C9 P1 C5 S2 140.0(7) . .
C1 P1 C5 S2 40.2(7) . .
Re1 P1 C5 S2 -71.7(11) . .
C9 P1 C5 C6 -41.7(10) . .
C1 P1 C5 C6 -141.5(7) . .
Re1 P1 C5 C6 106.6(7) . .
S2 C5 C6 C7 5.9(8) . .
P1 C5 C6 C7 -172.5(7) . .
C5 C6 C7 C8 -13.0(14) . .
C6 C7 C8 S2 17(2) . .
C5 S2 C8 C7 -10.8(16) . .
C5 P1 C9 C10 -13.8(13) . .
C1 P1 C9 C10 82.0(8) . .
Re1 P1 C9 C10 -157.7(7) . .
C5 P1 C9 S3 162.7(8) . .
C1 P1 C9 S3 -101.5(5) . .
Re1 P1 C9 S3 18.8(10) . .
C12 S3 C9 C10 -0.8(7) . .
C12 S3 C9 C10 -18.4(16) 2_657 .
C12 S3 C9 P1 -178.0(7) . .
C12 S3 C9 P1 164.5(12) 2_657 .
P1 C9 C10 C11 177.5(8) . .
S3 C9 C10 C11 0.7(10) . .
C9 C10 C11 C12 -0.1(13) . .
C10 C11 C12 S3 -0.5(13) . .
C10 C11 C12 S3 112.4(10) . 2_657
C10 C11 C12 C12 33(7) . 2_657
C9 S3 C12 C11 0.8(10) . .
C12 S3 C12 C11 173.5(9) 2_657 .
C9 S3 C12 S3 -129.2(5) . 2_657
C12 S3 C12 S3 43.5(7) 2_657 2_657
C9 S3 C12 C12 -172.7(4) . 2_657
C14 Re1 C13 O1 48(33) . .
C13 Re1 C13 O1 -132(33) 2_656 .
P1 Re1 C13 O1 139(33) 2_656 .
P1 Re1 C13 O1 -43(33) . .
C13 Re1 C14 O2 -33(100) . .
C13 Re1 C14 O2 147(100) 2_656 .
P1 Re1 C14 O2 -123(100) 2_656 .
P1 Re1 C14 O2 57(100) . .
